data_4301388
loop_
_publ_author_name
'Susan E. Latturner'
'Daniel Bilc'
'S. D. Mahanti'
'Mercouri G. Kanatzidis'

_publ_section_title
;
R3Au6+xAl26T (R = Ca, Sr, Eu, Yb; T = Early Transition Metal): a Large
Family of Compounds with a Stuffed BaHg11 Structure Type Grown from Aluminum
Flux
;
_journal_name_full 'Inorganic Chemistry'
_journal_page_first 1346
_journal_page_last 1355
_journal_paper_doi 10.1021/ic801095v
_journal_volume 48
_journal_year 2009
_chemical_formula_sum 'Al24.08 Au7.86 Nb Sr3'
_chemical_formula_weight 2554.43
_chemical_name_systematic
; 
 ? 
;
_space_group_IT_number 221
_symmetry_cell_setting cubic
_symmetry_space_group_name_Hall '-P 4 2 3'
_symmetry_space_group_name_H-M 'P m -3 m'
_atom_sites_solution_primary direct
_atom_sites_solution_secondary difmap
_audit_creation_method SHELXL-97
_cell_angle_alpha 90.00
_cell_angle_beta 90.00
_cell_angle_gamma 90.00
_cell_formula_units_Z 1
_cell_length_a 8.7168(9)
_cell_length_b 8.7168(9)
_cell_length_c 8.7168(9)
_cell_measurement_reflns_used 6726
_cell_measurement_temperature 293(2)
_cell_measurement_theta_max 37.40
_cell_measurement_theta_min 11.52
_cell_volume 662.33(12)
_computing_cell_refinement 'Bruker SAINT software (Bruker, 1999)'
_computing_data_collection 'Bruker SMART software (Bruker, 1997)'
_computing_data_reduction 'Bruker SAINT software (Bruker, 1999)'
_computing_structure_refinement 'SHELXL-97 (Sheldrick, 1997)'
_computing_structure_solution 'SHELXS-97 (Sheldrick, 1990)'
_diffrn_ambient_temperature 293(2)
_diffrn_measured_fraction_theta_full 0.941
_diffrn_measured_fraction_theta_max 0.941
_diffrn_measurement_device_type 'CCD area detector (Bruker AXS)'
_diffrn_measurement_method 'phi and omega scans'
_diffrn_radiation_monochromator graphite
_diffrn_radiation_source 'fine-focus sealed tube'
_diffrn_radiation_type MoK\a
_diffrn_radiation_wavelength 0.71073
_diffrn_reflns_av_R_equivalents 0.1133
_diffrn_reflns_av_sigmaI/netI 0.0485
_diffrn_reflns_limit_h_max 14
_diffrn_reflns_limit_h_min -6
_diffrn_reflns_limit_k_max 14
_diffrn_reflns_limit_k_min -14
_diffrn_reflns_limit_l_max 14
_diffrn_reflns_limit_l_min -14
_diffrn_reflns_number 6726
_diffrn_reflns_theta_full 37.40
_diffrn_reflns_theta_max 37.40
_diffrn_reflns_theta_min 11.52
_exptl_absorpt_coefficient_mu 45.866
_exptl_absorpt_correction_type multi-scan
_exptl_absorpt_process_details SADABS
_exptl_crystal_colour silver
_exptl_crystal_density_diffrn 6.404
_exptl_crystal_density_method 'not measured'
_exptl_crystal_description block
_exptl_crystal_F_000 1046
_exptl_crystal_size_max 0.08
_exptl_crystal_size_mid 0.06
_exptl_crystal_size_min 0.05
_refine_diff_density_max 2.405
_refine_diff_density_min -3.053
_refine_diff_density_rms 0.422
_refine_ls_extinction_coef 0.0062(4)
_refine_ls_extinction_expression Fc^*^=kFc[1+0.001xFc^2^\l^3^/sin(2\q)]^-1/4^
_refine_ls_extinction_method SHELXL
_refine_ls_goodness_of_fit_ref 0.952
_refine_ls_matrix_type full
_refine_ls_number_parameters 24
_refine_ls_number_reflns 382
_refine_ls_number_restraints 0
_refine_ls_restrained_S_all 0.952
_refine_ls_R_factor_all 0.0521
_refine_ls_R_factor_gt 0.0289
_refine_ls_shift/su_max 0.005
_refine_ls_shift/su_mean 0.001
_refine_ls_structure_factor_coef Fsqd
_refine_ls_weighting_details 'calc w=1/[\s^2^(Fo^2^)+(0.0268P)^2^+0.0000P] where P=(Fo^2^+2Fc^2^)/3'
_refine_ls_weighting_scheme calc
_refine_ls_wR_factor_gt 0.0536
_refine_ls_wR_factor_ref 0.0592
_reflns_number_gt 284
_reflns_number_total 382
_reflns_threshold_expression >2sigma(I)
_cod_data_source_file ic801095v_si_001_17.cif
_cod_data_source_block 3sl213c
_cod_database_code 4301388

loop_
_symmetry_equiv_pos_as_xyz
'x, y, z'
'-x, -y, z'
'-x, y, -z'
'x, -y, -z'
'z, x, y'
'z, -x, -y'
'-z, -x, y'
'-z, x, -y'
'y, z, x'
'-y, z, -x'
'y, -z, -x'
'-y, -z, x'
'y, x, -z'
'-y, -x, -z'
'y, -x, z'
'-y, x, z'
'x, z, -y'
'-x, z, y'
'-x, -z, -y'
'x, -z, y'
'z, y, -x'
'z, -y, x'
'-z, y, x'
'-z, -y, -x'
'-x, -y, -z'
'x, y, -z'
'x, -y, z'
'-x, y, z'
'-z, -x, -y'
'-z, x, y'
'z, x, -y'
'z, -x, y'
'-y, -z, -x'
'y, -z, x'
'-y, z, x'
'y, z, -x'
'-y, -x, z'
'y, x, z'
'-y, x, -z'
'y, -x, -z'
'-x, -z, y'
'x, -z, -y'
'x, z, y'
'-x, z, -y'
'-z, -y, x'
'-z, y, -x'
'z, -y, -x'
'z, y, x'

loop_
_atom_site_label
_atom_site_type_symbol
_atom_site_fract_x
_atom_site_fract_y
_atom_site_fract_z
_atom_site_U_iso_or_equiv
_atom_site_adp_type
_atom_site_occupancy
_atom_site_symmetry_multiplicity
_atom_site_calc_flag
_atom_site_refinement_flags
_atom_site_disorder_assembly
_atom_site_disorder_group
Au1 Au 0.0000 0.0000 0.0000 0.0156(4) Uani 1.000(11) 48 d S . .
Au2 Au 0.0000 0.3385(4) 0.3385(4) 0.0061(4) Uani 0.572(16) 4 d SP . .
Al2 Al 0.0000 0.373(6) 0.373(6) 0.005(5) Uani 0.34(11) 4 d SP . .
Sr1 Sr 0.5000 0.0000 0.0000 0.0058(3) Uani 1 16 d S . .
Al1 Al 0.5000 0.27067(18) 0.27067(18) 0.0060(5) Uani 1 4 d S . .
Nb1 Nb 0.5000 0.5000 0.5000 0.0004(4) Uani 1 48 d S . .
Al3 Al 0.1750(2) 0.1750(2) 0.1750(2) 0.0080(6) Uani 1 6 d S . .

loop_
_atom_site_aniso_label
_atom_site_aniso_U_11
_atom_site_aniso_U_22
_atom_site_aniso_U_33
_atom_site_aniso_U_23
_atom_site_aniso_U_13
_atom_site_aniso_U_12
Au1 0.0156(4) 0.0156(4) 0.0156(4) 0.000 0.000 0.000
Au2 0.0068(5) 0.0068(5) 0.0046(3) 0.000 0.000 -0.0020(4)
Al2 0.002(8) 0.002(8) 0.011(5) 0.000 0.000 0.002(8)
Sr1 0.0111(6) 0.0032(4) 0.0032(4) 0.000 0.000 0.000
Al1 0.0068(10) 0.0056(6) 0.0056(6) -0.0013(7) 0.000 0.000
Nb1 0.0004(4) 0.0004(4) 0.0004(4) 0.000 0.000 0.000
Al3 0.0080(6) 0.0080(6) 0.0080(6) 0.0009(6) 0.0009(6) 0.0009(6)

loop_
_atom_type_symbol
_atom_type_description
_atom_type_scat_dispersion_real
_atom_type_scat_dispersion_imag
_atom_type_scat_source
Al Al 0.0645 0.0514 'International Tables Vol C Tables 4.2.6.8 and 6.1.1.4'
Sr Sr -1.5307 3.2498 'International Tables Vol C Tables 4.2.6.8 and 6.1.1.4'
Nb Nb -2.0727 0.6215 'International Tables Vol C Tables 4.2.6.8 and 6.1.1.4'
Au Au -2.0133 8.8022 'International Tables Vol C Tables 4.2.6.8 and 6.1.1.4'

loop_
_geom_angle_atom_site_label_1
_geom_angle_atom_site_label_2
_geom_angle_atom_site_label_3
_geom_angle
_geom_angle_site_symmetry_1
_geom_angle_site_symmetry_3
_geom_angle_publ_flag
Al3 Au1 Al3 180.00(13) . 25 ?
Al3 Au1 Al3 70.5 . 28 ?
Al3 Au1 Al3 109.5 25 28 ?
Al3 Au1 Al3 70.5 . 27 ?
Al3 Au1 Al3 109.5 25 27 ?
Al3 Au1 Al3 109.5 28 27 ?
Al3 Au1 Al3 70.5 . 26 ?
Al3 Au1 Al3 109.5 25 26 ?
Al3 Au1 Al3 109.5 28 26 ?
Al3 Au1 Al3 109.5 27 26 ?
Al3 Au1 Al3 109.5 . 2 ?
Al3 Au1 Al3 70.5 25 2 ?
Al3 Au1 Al3 70.5 28 2 ?
Al3 Au1 Al3 70.5 27 2 ?
Al3 Au1 Al3 180.00(6) 26 2 ?
Al3 Au1 Al3 109.5 . 3 ?
Al3 Au1 Al3 70.5 25 3 ?
Al3 Au1 Al3 70.5 28 3 ?
Al3 Au1 Al3 180.00(19) 27 3 ?
Al3 Au1 Al3 70.5 26 3 ?
Al3 Au1 Al3 109.5 2 3 ?
Al3 Au1 Al3 109.5 . 4 ?
Al3 Au1 Al3 70.5 25 4 ?
Al3 Au1 Al3 180.00(6) 28 4 ?
Al3 Au1 Al3 70.5 27 4 ?
Al3 Au1 Al3 70.5 26 4 ?
Al3 Au1 Al3 109.5 2 4 ?
Al3 Au1 Al3 109.5 3 4 ?
Al3 Au2 Al3 74.21(19) 26 . ?
Al3 Au2 Al2 128.8(8) 26 27_565 ?
Al3 Au2 Al2 128.8(8) . 27_565 ?
Al3 Au2 Al2 128.8(8) 26 3_655 ?
Al3 Au2 Al2 128.8(8) . 3_655 ?
Al2 Au2 Al2 76(2) 27_565 3_655 ?
Al3 Au2 Al1 132.08(14) 26 . ?
Al3 Au2 Al1 69.95(7) . . ?
Al2 Au2 Al1 98.6(6) 27_565 . ?
Al2 Au2 Al1 61.8(4) 3_655 . ?
Al3 Au2 Al1 132.08(14) 26 5 ?
Al3 Au2 Al1 69.95(7) . 5 ?
Al2 Au2 Al1 61.8(4) 27_565 5 ?
Al2 Au2 Al1 98.6(6) 3_655 5 ?
Al1 Au2 Al1 60.40(8) . 5 ?
Al3 Au2 Al1 69.95(7) 26 6_565 ?
Al3 Au2 Al1 132.08(14) . 6_565 ?
Al2 Au2 Al1 61.8(4) 27_565 6_565 ?
Al2 Au2 Al1 98.6(6) 3_655 6_565 ?
Al1 Au2 Al1 156.31(19) . 6_565 ?
Al1 Au2 Al1 114.19(8) 5 6_565 ?
Al3 Au2 Al1 69.95(7) 26 26 ?
Al3 Au2 Al1 132.08(14) . 26 ?
Al2 Au2 Al1 98.6(6) 27_565 26 ?
Al2 Au2 Al1 61.8(4) 3_655 26 ?
Al1 Au2 Al1 114.19(8) . 26 ?
Al1 Au2 Al1 156.31(19) 5 26 ?
Al1 Au2 Al1 60.40(8) 6_565 26 ?
Al3 Au2 Au2 124.33(5) 26 27_565 ?
Al3 Au2 Au2 124.33(5) . 27_565 ?
Al2 Au2 Au2 6.8(12) 27_565 27_565 ?
Al2 Au2 Au2 83.2(12) 3_655 27_565 ?
Al1 Au2 Au2 102.15(8) . 27_565 ?
Al1 Au2 Au2 59.95(7) 5 27_565 ?
Al1 Au2 Au2 59.95(7) 6_565 27_565 ?
Al1 Au2 Au2 102.15(8) 26 27_565 ?
Al3 Au2 Au2 124.33(5) 26 3_655 ?
Al3 Au2 Au2 124.33(5) . 3_655 ?
Al2 Au2 Au2 83.2(12) 27_565 3_655 ?
Al2 Au2 Au2 6.8(12) 3_655 3_655 ?
Al1 Au2 Au2 59.95(7) . 3_655 ?
Al1 Au2 Au2 102.15(8) 5 3_655 ?
Al1 Au2 Au2 102.15(8) 6_565 3_655 ?
Al1 Au2 Au2 59.95(7) 26 3_655 ?
Au2 Au2 Au2 90.0 27_565 3_655 ?
Al3 Au2 Sr1 74.56(7) 26 . ?
Al3 Au2 Sr1 74.56(7) . . ?
Al2 Au2 Sr1 147.7(11) 27_565 . ?
Al2 Au2 Sr1 71.3(13) 3_655 . ?
Al1 Au2 Sr1 66.07(4) . . ?
Al1 Au2 Sr1 122.86(4) 5 . ?
Al1 Au2 Sr1 122.86(4) 6_565 . ?
Al1 Au2 Sr1 66.07(4) 26 . ?
Au2 Au2 Sr1 154.50(8) 27_565 . ?
Au2 Au2 Sr1 64.50(8) 3_655 . ?
Al3 Au2 Sr1 74.56(7) 26 5 ?
Al3 Au2 Sr1 74.56(7) . 5 ?
Al2 Au2 Sr1 71.3(13) 27_565 5 ?
Al2 Au2 Sr1 147.7(11) 3_655 5 ?
Al1 Au2 Sr1 122.86(4) . 5 ?
Al1 Au2 Sr1 66.07(4) 5 5 ?
Al1 Au2 Sr1 66.07(4) 6_565 5 ?
Al1 Au2 Sr1 122.86(4) 26 5 ?
Au2 Au2 Sr1 64.50(8) 27_565 5 ?
Au2 Au2 Sr1 154.50(8) 3_655 5 ?
Sr1 Au2 Sr1 140.99(15) . 5 ?
Al2 Al2 Al2 90.0 27_565 3_655 ?
Al2 Al2 Au2 6.8(12) 27_565 27_565 ?
Al2 Al2 Au2 96.8(12) 3_655 27_565 ?
Al2 Al2 Au2 96.8(12) 27_565 3_655 ?
Al2 Al2 Au2 6.8(12) 3_655 3_655 ?
Au2 Al2 Au2 104(2) 27_565 3_655 ?
Al2 Al2 Al1 108.8(12) 27_565 . ?
Al2 Al2 Al1 66.3(11) 3_655 . ?
Au2 Al2 Al1 111.6(15) 27_565 . ?
Au2 Al2 Al1 64.0(6) 3_655 . ?
Al2 Al2 Al1 66.3(11) 27_565 5 ?
Al2 Al2 Al1 108.8(12) 3_655 5 ?
Au2 Al2 Al1 64.0(6) 27_565 5 ?
Au2 Al2 Al1 111.6(15) 3_655 5 ?
Al1 Al2 Al1 61.74(13) . 5 ?
Al2 Al2 Al1 66.3(11) 27_565 6_565 ?
Al2 Al2 Al1 108.8(12) 3_655 6_565 ?
Au2 Al2 Al1 64.0(6) 27_565 6_565 ?
Au2 Al2 Al1 111.6(15) 3_655 6_565 ?
Al1 Al2 Al1 174(3) . 6_565 ?
Al1 Al2 Al1 117.8(3) 5 6_565 ?
Al2 Al2 Al1 108.8(11) 27_565 26 ?
Al2 Al2 Al1 66.3(11) 3_655 26 ?
Au2 Al2 Al1 111.6(15) 27_565 26 ?
Au2 Al2 Al1 64.0(6) 3_655 26 ?
Al1 Al2 Al1 117.8(3) . 26 ?
Al1 Al2 Al1 174(3) 5 26 ?
Al1 Al2 Al1 61.74(13) 6_565 26 ?
Al2 Al2 Al3 126.8(4) 27_565 26 ?
Al2 Al2 Al3 126.8(4) 3_655 26 ?
Au2 Al2 Al3 121.6(7) 27_565 26 ?
Au2 Al2 Al3 121.7(7) 3_655 26 ?
Al1 Al2 Al3 120(2) . 26 ?
Al1 Al2 Al3 120(2) 5 26 ?
Al1 Al2 Al3 66.0(8) 6_565 26 ?
Al1 Al2 Al3 66.0(8) 26 26 ?
Al2 Al2 Al3 126.8(4) 27_565 . ?
Al2 Al2 Al3 126.8(4) 3_655 . ?
Au2 Al2 Al3 121.6(7) 27_565 . ?
Au2 Al2 Al3 121.7(7) 3_655 . ?
Al1 Al2 Al3 66.0(8) . . ?
Al1 Al2 Al3 66.0(8) 5 . ?
Al1 Al2 Al3 120(2) 6_565 . ?
Al1 Al2 Al3 120(2) 26 . ?
Al3 Al2 Al3 64.1(15) 26 . ?
Al2 Al2 Sr1 71.2(11) 27_565 5 ?
Al2 Al2 Sr1 161.2(11) 3_655 5 ?
Au2 Al2 Sr1 64.39(14) 27_565 5 ?
Au2 Al2 Sr1 168(2) 3_655 5 ?
Al1 Al2 Sr1 119.0(9) . 5 ?
Al1 Al2 Sr1 64.2(4) 5 5 ?
Al1 Al2 Sr1 64.2(4) 6_565 5 ?
Al1 Al2 Sr1 119.0(9) 26 5 ?
Al3 Al2 Sr1 68.1(11) 26 5 ?
Al3 Al2 Sr1 68.1(11) . 5 ?
Al2 Al2 Sr1 161.2(11) 27_565 . ?
Al2 Al2 Sr1 71.2(11) 3_655 . ?
Au2 Al2 Sr1 168(2) 27_565 . ?
Au2 Al2 Sr1 64.39(14) 3_655 . ?
Al1 Al2 Sr1 64.2(4) . . ?
Al1 Al2 Sr1 119.0(9) 5 . ?
Al1 Al2 Sr1 119.0(9) 6_565 . ?
Al1 Al2 Sr1 64.2(4) 26 . ?
Al3 Al2 Sr1 68.1(11) 26 . ?
Al3 Al2 Sr1 68.1(11) . . ?
Sr1 Al2 Sr1 128(2) 5 . ?
Au2 Sr1 Au2 79.32(6) 11 27 ?
Au2 Sr1 Au2 180.00(15) 11 35_655 ?
Au2 Sr1 Au2 100.68(6) 27 35_655 ?
Au2 Sr1 Au2 100.68(6) 11 3_655 ?
Au2 Sr1 Au2 180.00(15) 27 3_655 ?
Au2 Sr1 Au2 79.32(6) 35_655 3_655 ?
Au2 Sr1 Au2 50.99(15) 11 33_655 ?
Au2 Sr1 Au2 100.68(6) 27 33_655 ?
Au2 Sr1 Au2 129.01(15) 35_655 33_655 ?
Au2 Sr1 Au2 79.32(6) 3_655 33_655 ?
Au2 Sr1 Au2 100.68(6) 11 25_655 ?
Au2 Sr1 Au2 50.99(15) 27 25_655 ?
Au2 Sr1 Au2 79.32(6) 35_655 25_655 ?
Au2 Sr1 Au2 129.01(15) 3_655 25_655 ?
Au2 Sr1 Au2 79.32(6) 33_655 25_655 ?
Au2 Sr1 Au2 79.32(6) 11 . ?
Au2 Sr1 Au2 129.01(15) 27 . ?
Au2 Sr1 Au2 100.68(6) 35_655 . ?
Au2 Sr1 Au2 50.99(15) 3_655 . ?
Au2 Sr1 Au2 100.68(6) 33_655 . ?
Au2 Sr1 Au2 180.00(15) 25_655 . ?
Au2 Sr1 Au2 129.01(15) 11 9 ?
Au2 Sr1 Au2 79.32(6) 27 9 ?
Au2 Sr1 Au2 50.99(15) 35_655 9 ?
Au2 Sr1 Au2 100.68(6) 3_655 9 ?
Au2 Sr1 Au2 180.00(10) 33_655 9 ?
Au2 Sr1 Au2 100.68(6) 25_655 9 ?
Au2 Sr1 Au2 79.32(6) . 9 ?
Au2 Sr1 Al1 129.66(3) 11 . ?
Au2 Sr1 Al1 129.66(3) 27 . ?
Au2 Sr1 Al1 50.34(3) 35_655 . ?
Au2 Sr1 Al1 50.34(3) 3_655 . ?
Au2 Sr1 Al1 129.66(3) 33_655 . ?
Au2 Sr1 Al1 129.66(3) 25_655 . ?
Au2 Sr1 Al1 50.34(3) . . ?
Au2 Sr1 Al1 50.34(3) 9 . ?
Au2 Sr1 Al1 50.34(3) 11 25_655 ?
Au2 Sr1 Al1 50.34(3) 27 25_655 ?
Au2 Sr1 Al1 129.66(3) 35_655 25_655 ?
Au2 Sr1 Al1 129.66(3) 3_655 25_655 ?
Au2 Sr1 Al1 50.34(3) 33_655 25_655 ?
Au2 Sr1 Al1 50.34(3) 25_655 25_655 ?
Au2 Sr1 Al1 129.66(3) . 25_655 ?
Au2 Sr1 Al1 129.66(3) 9 25_655 ?
Al1 Sr1 Al1 180.00(4) . 25_655 ?
Au2 Sr1 Al1 50.34(3) 11 26 ?
Au2 Sr1 Al1 129.66(3) 27 26 ?
Au2 Sr1 Al1 129.66(3) 35_655 26 ?
Au2 Sr1 Al1 50.34(3) 3_655 26 ?
Au2 Sr1 Al1 50.34(3) 33_655 26 ?
Au2 Sr1 Al1 129.66(3) 25_655 26 ?
Au2 Sr1 Al1 50.34(3) . 26 ?
Au2 Sr1 Al1 129.66(3) 9 26 ?
Al1 Sr1 Al1 90.0 . 26 ?
Al1 Sr1 Al1 90.0 25_655 26 ?
Au2 Sr1 Al1 129.66(3) 11 2_655 ?
Au2 Sr1 Al1 50.34(3) 27 2_655 ?
Au2 Sr1 Al1 50.34(3) 35_655 2_655 ?
Au2 Sr1 Al1 129.66(3) 3_655 2_655 ?
Au2 Sr1 Al1 129.66(3) 33_655 2_655 ?
Au2 Sr1 Al1 50.34(3) 25_655 2_655 ?
Au2 Sr1 Al1 129.66(3) . 2_655 ?
Au2 Sr1 Al1 50.34(3) 9 2_655 ?
Al1 Sr1 Al1 90.0 . 2_655 ?
Al1 Sr1 Al1 90.0 25_655 2_655 ?
Al1 Sr1 Al1 180.00(4) 26 2_655 ?
Al2 Al1 Al2 113(3) 9 . ?
Al2 Al1 Al2 47(2) 9 35_655 ?
Al2 Al1 Al2 135.7(16) . 35_655 ?
Al2 Al1 Al2 135.7(16) 9 3_655 ?
Al2 Al1 Al2 47(2) . 3_655 ?
Al2 Al1 Al2 113(3) 35_655 3_655 ?
Al2 Al1 Au2 8.6(14) 9 9 ?
Al2 Al1 Au2 104.5(16) . 9 ?
Al2 Al1 Au2 54.2(11) 35_655 9 ?
Al2 Al1 Au2 130.8(6) 3_655 9 ?
Al2 Al1 Au2 104.5(16) 9 . ?
Al2 Al1 Au2 8.6(14) . . ?
Al2 Al1 Au2 130.8(6) 35_655 . ?
Al2 Al1 Au2 54.2(11) 3_655 . ?
Au2 Al1 Au2 95.89(19) 9 . ?
Al2 Al1 Au2 130.8(6) 9 3_655 ?
Al2 Al1 Au2 54.2(11) . 3_655 ?
Al2 Al1 Au2 104.5(16) 35_655 3_655 ?
Al2 Al1 Au2 8.6(14) 3_655 3_655 ?
Au2 Al1 Au2 127.18(12) 9 3_655 ?
Au2 Al1 Au2 60.11(13) . 3_655 ?
Al2 Al1 Au2 54.2(11) 9 35_655 ?
Al2 Al1 Au2 130.8(6) . 35_655 ?
Al2 Al1 Au2 8.6(14) 35_655 35_655 ?
Al2 Al1 Au2 104.5(16) 3_655 35_655 ?
Au2 Al1 Au2 60.11(13) 9 35_655 ?
Au2 Al1 Au2 127.18(12) . 35_655 ?
Au2 Al1 Au2 95.89(19) 3_655 35_655 ?
Al2 Al1 Al1 93.2(15) 9 10_656 ?
Al2 Al1 Al1 152.9(15) . 10_656 ?
Al2 Al1 Al1 59.13(6) 35_655 10_656 ?
Al2 Al1 Al1 108.7(8) 3_655 10_656 ?
Au2 Al1 Al1 101.84(9) 9 10_656 ?
Au2 Al1 Al1 161.40(9) . 10_656 ?
Au2 Al1 Al1 103.86(6) 3_655 10_656 ?
Au2 Al1 Al1 59.80(4) 35_655 10_656 ?
Al2 Al1 Al1 152.9(15) 9 30_655 ?
Al2 Al1 Al1 93.2(15) . 30_655 ?
Al2 Al1 Al1 108.7(8) 35_655 30_655 ?
Al2 Al1 Al1 59.13(6) 3_655 30_655 ?
Au2 Al1 Al1 161.40(9) 9 30_655 ?
Au2 Al1 Al1 101.84(9) . 30_655 ?
Au2 Al1 Al1 59.80(4) 3_655 30_655 ?
Au2 Al1 Al1 103.86(6) 35_655 30_655 ?
Al1 Al1 Al1 60.0 10_656 30_655 ?
Al2 Al1 Nb1 112.2(8) 9 . ?
Al2 Al1 Nb1 112.2(8) . . ?
Al2 Al1 Nb1 112.2(8) 35_655 . ?
Al2 Al1 Nb1 112.2(8) 3_655 . ?
Au2 Al1 Nb1 116.41(6) 9 . ?
Au2 Al1 Nb1 116.41(6) . . ?
Au2 Al1 Nb1 116.41(6) 3_655 . ?
Au2 Al1 Nb1 116.41(6) 35_655 . ?
Al1 Al1 Nb1 60.0 10_656 . ?
Al1 Al1 Nb1 60.0 30_655 . ?
Al2 Al1 Al1 108.7(8) 9 5 ?
Al2 Al1 Al1 59.13(6) . 5 ?
Al2 Al1 Al1 152.9(15) 35_655 5 ?
Al2 Al1 Al1 93.2(15) 3_655 5 ?
Au2 Al1 Al1 103.86(6) 9 5 ?
Au2 Al1 Al1 59.80(4) . 5 ?
Au2 Al1 Al1 101.84(9) 3_655 5 ?
Au2 Al1 Al1 161.40(9) 35_655 5 ?
Al1 Al1 Al1 120.0 10_656 5 ?
Al1 Al1 Al1 90.0 30_655 5 ?
Nb1 Al1 Al1 60.0 . 5 ?
Al1 Nb1 Al1 180.0 33_666 9 ?
Al1 Nb1 Al1 60.0 33_666 25_666 ?
Al1 Nb1 Al1 120.0 9 25_666 ?
Al1 Nb1 Al1 60.0 33_666 29_666 ?
Al1 Nb1 Al1 120.0 9 29_666 ?
Al1 Nb1 Al1 60.0 25_666 29_666 ?
Al1 Nb1 Al1 120.0 33_666 5 ?
Al1 Nb1 Al1 60.0 9 5 ?
Al1 Nb1 Al1 120.0 25_666 5 ?
Al1 Nb1 Al1 180.0 29_666 5 ?
Al1 Nb1 Al1 120.0 33_666 . ?
Al1 Nb1 Al1 60.0 9 . ?
Al1 Nb1 Al1 180.0 25_666 . ?
Al1 Nb1 Al1 120.0 29_666 . ?
Al1 Nb1 Al1 60.0 5 . ?
Al1 Nb1 Al1 90.0 33_666 34_565 ?
Al1 Nb1 Al1 90.0 9 34_565 ?
Al1 Nb1 Al1 60.0 25_666 34_565 ?
Al1 Nb1 Al1 120.0 29_666 34_565 ?
Al1 Nb1 Al1 60.0 5 34_565 ?
Al1 Nb1 Al1 120.0 . 34_565 ?
Al1 Nb1 Al1 120.0 33_666 6_566 ?
Al1 Nb1 Al1 60.0 9 6_566 ?
Al1 Nb1 Al1 60.0 25_666 6_566 ?
Al1 Nb1 Al1 90.0 29_666 6_566 ?
Al1 Nb1 Al1 90.0 5 6_566 ?
Al1 Nb1 Al1 120.0 . 6_566 ?
Al1 Nb1 Al1 60.0 34_565 6_566 ?
Al1 Nb1 Al1 60.0 33_666 30_655 ?
Al1 Nb1 Al1 120.0 9 30_655 ?
Al1 Nb1 Al1 120.0 25_666 30_655 ?
Al1 Nb1 Al1 90.0 29_666 30_655 ?
Al1 Nb1 Al1 90.0 5 30_655 ?
Al1 Nb1 Al1 60.0 . 30_655 ?
Al1 Nb1 Al1 120.0 34_565 30_655 ?
Al1 Nb1 Al1 180.0 6_566 30_655 ?
Al1 Nb1 Al1 60.0 33_666 2_665 ?
Al1 Nb1 Al1 120.0 9 2_665 ?
Al1 Nb1 Al1 90.0 25_666 2_665 ?
Al1 Nb1 Al1 120.0 29_666 2_665 ?
Al1 Nb1 Al1 60.0 5 2_665 ?
Al1 Nb1 Al1 90.0 . 2_665 ?
Al1 Nb1 Al1 60.0 34_565 2_665 ?
Al1 Nb1 Al1 120.0 6_566 2_665 ?
Al1 Nb1 Al1 60.0 30_655 2_665 ?
Al1 Nb1 Al1 120.0 33_666 26_556 ?
Al1 Nb1 Al1 60.0 9 26_556 ?
Al1 Nb1 Al1 90.0 25_666 26_556 ?
Al1 Nb1 Al1 60.0 29_666 26_556 ?
Al1 Nb1 Al1 120.0 5 26_556 ?
Al1 Nb1 Al1 90.0 . 26_556 ?
Al1 Nb1 Al1 120.0 34_565 26_556 ?
Al1 Nb1 Al1 60.0 6_566 26_556 ?
Al1 Nb1 Al1 120.0 30_655 26_556 ?
Al1 Nb1 Al1 180.0 2_665 26_556 ?
Al1 Nb1 Al1 90.0 33_666 10_656 ?
Al1 Nb1 Al1 90.0 9 10_656 ?
Al1 Nb1 Al1 120.0 25_666 10_656 ?
Al1 Nb1 Al1 60.0 29_666 10_656 ?
Al1 Nb1 Al1 120.0 5 10_656 ?
Al1 Nb1 Al1 60.0 . 10_656 ?
Al1 Nb1 Al1 180.0 34_565 10_656 ?
Al1 Nb1 Al1 120.0 6_566 10_656 ?
Al1 Nb1 Al1 60.0 30_655 10_656 ?
Al1 Nb1 Al1 120.0 2_665 10_656 ?
Al1 Nb1 Al1 60.0 26_556 10_656 ?
Au2 Al3 Au2 111.25(9) . 9 ?
Au2 Al3 Au2 111.25(9) . 5 ?
Au2 Al3 Au2 111.25(9) 9 5 ?
Au2 Al3 Au1 107.63(9) . . ?
Au2 Al3 Au1 107.63(9) 9 . ?
Au2 Al3 Au1 107.63(9) 5 . ?
Au2 Al3 Al2 108.8(4) . 9 ?
Au2 Al3 Al2 5.1(7) 9 9 ?
Au2 Al3 Al2 108.8(4) 5 9 ?
Au1 Al3 Al2 112.7(8) . 9 ?
Au2 Al3 Al2 5.1(7) . . ?
Au2 Al3 Al2 108.8(4) 9 . ?
Au2 Al3 Al2 108.8(4) 5 . ?
Au1 Al3 Al2 112.7(8) . . ?
Al2 Al3 Al2 106.0(8) 9 . ?
Au2 Al3 Al2 108.8(4) . 5 ?
Au2 Al3 Al2 108.8(4) 9 5 ?
Au2 Al3 Al2 5.1(7) 5 5 ?
Au1 Al3 Al2 112.7(8) . 5 ?
Al2 Al3 Al2 106.0(9) 9 5 ?
Al2 Al3 Al2 106.0(9) . 5 ?
Au2 Al3 Sr1 164.39(13) . 9 ?
Au2 Al3 Sr1 62.254(14) 9 9 ?
Au2 Al3 Sr1 62.254(14) 5 9 ?
Au1 Al3 Sr1 87.98(5) . 9 ?
Al2 Al3 Sr1 63.43(19) 9 9 ?
Al2 Al3 Sr1 159.3(8) . 9 ?
Al2 Al3 Sr1 63.43(19) 5 9 ?
Au2 Al3 Sr1 62.254(14) . . ?
Au2 Al3 Sr1 62.254(14) 9 . ?
Au2 Al3 Sr1 164.39(13) 5 . ?
Au1 Al3 Sr1 87.98(5) . . ?
Al2 Al3 Sr1 63.43(19) 9 . ?
Al2 Al3 Sr1 63.43(19) . . ?
Al2 Al3 Sr1 159.3(8) 5 . ?
Sr1 Al3 Sr1 119.877(6) 9 . ?
Au2 Al3 Sr1 62.254(14) . 5 ?
Au2 Al3 Sr1 164.39(13) 9 5 ?
Au2 Al3 Sr1 62.254(14) 5 5 ?
Au1 Al3 Sr1 87.98(5) . 5 ?
Al2 Al3 Sr1 159.3(8) 9 5 ?
Al2 Al3 Sr1 63.43(19) . 5 ?
Al2 Al3 Sr1 63.43(19) 5 5 ?
Sr1 Al3 Sr1 119.877(6) 9 5 ?
Sr1 Al3 Sr1 119.877(6) . 5 ?

loop_
_geom_bond_atom_site_label_1
_geom_bond_atom_site_label_2
_geom_bond_distance
_geom_bond_site_symmetry_2
_geom_bond_publ_flag
Au1 Al3 2.642(3) . ?
Au1 Al3 2.642(3) 25 ?
Au1 Al3 2.642(3) 28 ?
Au1 Al3 2.642(3) 27 ?
Au1 Al3 2.642(3) 26 ?
Au1 Al3 2.642(3) 2 ?
Au1 Al3 2.642(3) 3 ?
Au1 Al3 2.642(3) 4 ?
Au2 Al3 2.528(4) 26 ?
Au2 Al3 2.528(4) . ?
Au2 Al2 2.53(5) 27_565 ?
Au2 Al2 2.53(5) 3_655 ?
Au2 Al1 2.8102(14) . ?
Au2 Al1 2.8103(14) 5 ?
Au2 Al1 2.8103(14) 6_565 ?
Au2 Al1 2.8102(14) 26 ?
Au2 Au2 2.815(7) 27_565 ?
Au2 Au2 2.815(7) 3_655 ?
Au2 Sr1 3.2694(16) . ?
Au2 Sr1 3.2694(16) 5 ?
Al2 Al2 2.22(10) 27_565 ?
Al2 Al2 2.22(10) 3_655 ?
Al2 Au2 2.53(5) 27_565 ?
Al2 Au2 2.53(5) 3_655 ?
Al2 Al1 2.755(4) . ?
Al2 Al1 2.755(4) 5 ?
Al2 Al1 2.755(4) 6_565 ?
Al2 Al1 2.755(4) 26 ?
Al2 Al3 2.88(6) 26 ?
Al2 Al3 2.88(6) . ?
Al2 Sr1 3.43(3) 5 ?
Al2 Sr1 3.43(3) . ?
Sr1 Au2 3.2694(16) 11 ?
Sr1 Au2 3.2694(16) 27 ?
Sr1 Au2 3.2694(16) 35_655 ?
Sr1 Au2 3.2694(16) 3_655 ?
Sr1 Au2 3.2694(16) 33_655 ?
Sr1 Au2 3.2694(16) 25_655 ?
Sr1 Au2 3.2694(16) 9 ?
Sr1 Al1 3.337(2) . ?
Sr1 Al1 3.337(2) 25_655 ?
Sr1 Al1 3.337(2) 26 ?
Sr1 Al1 3.337(2) 2_655 ?
Al1 Al2 2.755(4) 9 ?
Al1 Al2 2.755(4) 35_655 ?
Al1 Al2 2.755(4) 3_655 ?
Al1 Au2 2.8103(14) 9 ?
Al1 Au2 2.8102(14) 3_655 ?
Al1 Au2 2.8103(14) 35_655 ?
Al1 Al1 2.827(2) 10_656 ?
Al1 Al1 2.827(2) 30_655 ?
Al1 Nb1 2.827(2) . ?
Al1 Al1 2.827(2) 5 ?
Nb1 Al1 2.827(2) 33_666 ?
Nb1 Al1 2.827(2) 9 ?
Nb1 Al1 2.827(2) 25_666 ?
Nb1 Al1 2.827(2) 29_666 ?
Nb1 Al1 2.827(2) 5 ?
Nb1 Al1 2.827(2) 34_565 ?
Nb1 Al1 2.827(2) 6_566 ?
Nb1 Al1 2.827(2) 30_655 ?
Nb1 Al1 2.827(2) 2_665 ?
Nb1 Al1 2.827(2) 26_556 ?
Nb1 Al1 2.827(2) 10_656 ?
Al3 Au2 2.528(4) 9 ?
Al3 Au2 2.528(4) 5 ?
Al3 Al2 2.88(6) 9 ?
Al3 Al2 2.88(6) 5 ?
Al3 Sr1 3.5608(4) 9 ?
Al3 Sr1 3.5608(4) 5 ?
